data_8105323
loop_
_publ_author_name
'Alotaibi, Abdullah A.'
'Abdel-Wahab, Bakr F.'
'Hegazy, Amany S.'
'Kariuki, Benson M.'
'El-Hiti, Gamal A.'

_publ_section_title
;
 The crystal structure of
 2-(3-(4-bromophenyl)-5-(4-fluorophenyl)-4,5-dihydro-1H-pyrazol-1-yl)-8H-indeno[1,2-d]thiazole,
 C25H17BrFN3S
;
_journal_issue 4
_journal_name_full 'Zeitschrift f\"ur Kristallographie - New Crystal Structures'
_journal_page_first 897
_journal_page_last 899
_journal_paper_doi 10.1515/ncrs-2020-0088
_journal_volume 235
_journal_year 2020
_chemical_formula_moiety 'C25 H17 Br F N3 S'
_chemical_formula_sum 'C25 H17 Br F N3 S'
_chemical_formula_weight 490.38
_space_group_crystal_system triclinic
_space_group_IT_number 2
_space_group_name_Hall '-P 1'
_space_group_name_H-M_alt 'P -1'
_atom_sites_solution_hydrogens geom
_cell_angle_alpha 109.211(4)
_cell_angle_beta 90.211(4)
_cell_angle_gamma 95.290(4)
_cell_formula_units_Z 4
_cell_length_a 11.2926(6)
_cell_length_b 11.5832(4)
_cell_length_c 16.9974(9)
_cell_measurement_reflns_used 4516
_cell_measurement_temperature 296(2)
_cell_measurement_theta_max 26.8030
_cell_measurement_theta_min 3.2090
_cell_volume 2089.21(18)
_computing_cell_refinement 'CrysAlisPro [1]'
_computing_data_collection 'CrysAlisPro [1]'
_computing_data_reduction 'CrysAlisPro [1]'
_computing_molecular_graphics 'WinGX and ORTEP [4]'
_computing_publication_material 'WinGX and ORTEP [4]'
_computing_structure_refinement 'SHELXL-2018 [3]'
_computing_structure_solution 'SHELXS [2]'
_diffrn_ambient_temperature 296(2)
_diffrn_measured_fraction_theta_full 0.999
_diffrn_measured_fraction_theta_max 0.819
_diffrn_measurement_device_type 'SuperNova, Dual, Cu at zero, Atlas'
_diffrn_measurement_method '\w scans'
_diffrn_radiation_type MoK\a
_diffrn_radiation_wavelength 0.71073
_diffrn_reflns_av_R_equivalents 0.0262
_diffrn_reflns_av_unetI/netI 0.0524
_diffrn_reflns_Laue_measured_fraction_full 0.999
_diffrn_reflns_Laue_measured_fraction_max 0.819
_diffrn_reflns_limit_h_max 10
_diffrn_reflns_limit_h_min -14
_diffrn_reflns_limit_k_max 14
_diffrn_reflns_limit_k_min -11
_diffrn_reflns_limit_l_max 19
_diffrn_reflns_limit_l_min -23
_diffrn_reflns_number 18184
_diffrn_reflns_point_group_measured_fraction_full 0.999
_diffrn_reflns_point_group_measured_fraction_max 0.819
_diffrn_reflns_theta_full 25.242
_diffrn_reflns_theta_max 29.827
_diffrn_reflns_theta_min 2.175
_diffrn_standards_decay_% 0
_diffrn_standards_interval_count 0
_diffrn_standards_interval_time 0
_diffrn_standards_number 0
_exptl_absorpt_coefficient_mu 2.095
_exptl_absorpt_correction_T_max 1.000
_exptl_absorpt_correction_T_min 0.654
_exptl_absorpt_correction_type gaussian
_exptl_absorpt_process_details
;
CrysAlisPro 1.171.38.43f (Rigaku Oxford Diffraction, 2015)
Numerical absorption correction based on gaussian integration over
			a multifaceted crystal model
Empirical absorption correction using spherical harmonics,
 implemented in SCALE3 ABSPACK scaling algorithm.
;
_exptl_crystal_colour yellow
_exptl_crystal_density_diffrn 1.559
_exptl_crystal_description plate
_exptl_crystal_F_000 992
_exptl_crystal_size_max 0.307
_exptl_crystal_size_mid 0.227
_exptl_crystal_size_min 0.047
_refine_diff_density_max 0.826
_refine_diff_density_min -1.002
_refine_diff_density_rms 0.069
_refine_ls_extinction_coef .
_refine_ls_extinction_method none
_refine_ls_goodness_of_fit_ref 1.017
_refine_ls_hydrogen_treatment constr
_refine_ls_matrix_type full
_refine_ls_number_parameters 559
_refine_ls_number_reflns 9828
_refine_ls_number_restraints 0
_refine_ls_restrained_S_all 1.017
_refine_ls_R_factor_all 0.1114
_refine_ls_R_factor_gt 0.0580
_refine_ls_shift/su_max 0.001
_refine_ls_shift/su_mean 0.000
_refine_ls_structure_factor_coef Fsqd
_refine_ls_weighting_details 'w=1/[\s^2^(Fo^2^)+(0.0745P)^2^+1.8505P] where P=(Fo^2^+2Fc^2^)/3'
_refine_ls_weighting_scheme calc
_refine_ls_wR_factor_gt 0.1462
_refine_ls_wR_factor_ref 0.1797
_reflns_Friedel_coverage 0.000
_reflns_Friedel_fraction_full .
_reflns_Friedel_fraction_max .
_reflns_number_gt 5689
_reflns_number_total 9828
_reflns_threshold_expression 'I > 2\s(I)'
_cod_data_source_file suppl_ncrs-2020-0088_suppl.cif
_cod_data_source_block bmk1723
_cod_database_code 8105323
_shelx_space_group_comment
;
The symmetry employed for this shelxl refinement is uniquely defined
by the following loop, which should always be used as a source of
symmetry information in preference to the above space-group names.
They are only intended as comments.
;
_shelx_estimated_absorpt_t_min 0.566
_shelx_estimated_absorpt_t_max 0.908

loop_
_space_group_symop_operation_xyz
'x, y, z'
'-x, -y, -z'

loop_
_atom_site_label
_atom_site_type_symbol
_atom_site_fract_x
_atom_site_fract_y
_atom_site_fract_z
_atom_site_U_iso_or_equiv
_atom_site_adp_type
_atom_site_occupancy
_atom_site_site_symmetry_order
_atom_site_calc_flag
_atom_site_refinement_flags_posn
_atom_site_refinement_flags_adp
_atom_site_refinement_flags_occupancy
_atom_site_disorder_assembly
_atom_site_disorder_group
C1 C 0.7847(3) -0.9138(3) -0.0235(3) 0.0449(9) Uani 1 1 d . . . . .
C2 C 0.7956(4) -0.8662(3) 0.0605(3) 0.0496(10) Uani 1 1 d . . . . .
C3 C 0.8437(4) -0.9531(4) 0.0985(3) 0.0579(11) Uani 1 1 d . . . . .
H3A H 0.788957 -0.972712 0.137200 0.070 Uiso 1 1 calc R U . . .
H3B H 0.920423 -0.920470 0.126766 0.070 Uiso 1 1 calc R U . . .
C4 C 0.8542(3) -1.0631(3) 0.0213(3) 0.0520(10) Uani 1 1 d . . . . .
C5 C 0.8177(3) -1.0398(3) -0.0506(3) 0.0474(9) Uani 1 1 d . . . . .
C6 C 0.8937(4) -1.1753(4) 0.0138(4) 0.0643(13) Uani 1 1 d . . . . .
H6 H 0.919225 -1.191634 0.060814 0.077 Uiso 1 1 calc R U . . .
C7 C 0.8949(4) -1.2640(4) -0.0648(4) 0.0711(15) Uani 1 1 d . . . . .
H7 H 0.922093 -1.339470 -0.070144 0.085 Uiso 1 1 calc R U . . .
C8 C 0.8570(4) -1.2415(4) -0.1334(4) 0.0684(13) Uani 1 1 d . . . . .
H8 H 0.857739 -1.302330 -0.185239 0.082 Uiso 1 1 calc R U . . .
C9 C 0.8165(4) -1.1285(4) -0.1280(3) 0.0589(11) Uani 1 1 d . . . . .
H9 H 0.789733 -1.113843 -0.175317 0.071 Uiso 1 1 calc R U . . .
C10 C 0.7353(3) -0.7322(3) -0.0106(3) 0.0449(9) Uani 1 1 d . . . . .
C11 C 0.6999(3) -0.6294(3) -0.1168(2) 0.0426(9) Uani 1 1 d . . . . .
H11 H 0.651597 -0.700770 -0.154705 0.051 Uiso 1 1 calc R U . . .
C12 C 0.6363(3) -0.5129(3) -0.1024(3) 0.0450(9) Uani 1 1 d . . . . .
H12A H 0.674895 -0.460110 -0.130728 0.054 Uiso 1 1 calc R U . . .
H12B H 0.553341 -0.532903 -0.121040 0.054 Uiso 1 1 calc R U . . .
C13 C 0.6487(3) -0.4542(3) -0.0097(2) 0.0414(8) Uani 1 1 d . . . . .
C14 C 0.8228(3) -0.6187(3) -0.1503(2) 0.0397(8) Uani 1 1 d . . . . .
C15 C 0.9256(3) -0.6046(3) -0.1016(3) 0.0448(9) Uani 1 1 d . . . . .
H15 H 0.919675 -0.603527 -0.046835 0.054 Uiso 1 1 calc R U . . .
C16 C 1.0366(4) -0.5920(3) -0.1335(3) 0.0524(10) Uani 1 1 d . . . . .
H16 H 1.105346 -0.581839 -0.100666 0.063 Uiso 1 1 calc R U . . .
C17 C 1.0431(4) -0.5949(4) -0.2139(3) 0.0565(11) Uani 1 1 d . . . . .
C18 C 0.9436(4) -0.6092(4) -0.2647(3) 0.0587(11) Uani 1 1 d . . . . .
H18 H 0.950311 -0.611258 -0.319593 0.070 Uiso 1 1 calc R U . . .
C19 C 0.8335(4) -0.6205(4) -0.2313(3) 0.0515(10) Uani 1 1 d . . . . .
H19 H 0.765123 -0.629463 -0.264292 0.062 Uiso 1 1 calc R U . . .
C20 C 0.6190(3) -0.3308(3) 0.0363(3) 0.0414(8) Uani 1 1 d . . . . .
C21 C 0.5708(3) -0.2606(3) -0.0061(3) 0.0488(9) Uani 1 1 d . . . . .
H21 H 0.560032 -0.292225 -0.063754 0.059 Uiso 1 1 calc R U . . .
C22 C 0.5388(4) -0.1444(4) 0.0365(3) 0.0543(11) Uani 1 1 d . . . . .
H22 H 0.506645 -0.098061 0.007864 0.065 Uiso 1 1 calc R U . . .
C23 C 0.5551(4) -0.0989(3) 0.1210(3) 0.0527(10) Uani 1 1 d . . . . .
C24 C 0.6058(4) -0.1638(4) 0.1653(3) 0.0557(10) Uani 1 1 d . . . . .
H24 H 0.618604 -0.130090 0.222721 0.067 Uiso 1 1 calc R U . . .
C25 C 0.6370(4) -0.2798(4) 0.1224(3) 0.0513(10) Uani 1 1 d . . . . .
H25 H 0.670611 -0.324748 0.151575 0.062 Uiso 1 1 calc R U . . .
C26 C 0.7911(4) -0.6370(4) -0.4978(3) 0.0595(11) Uani 1 1 d . . . . .
C27 C 0.7786(4) -0.6799(4) -0.5812(3) 0.0616(12) Uani 1 1 d . . . . .
C28 C 0.8099(5) -0.5818(4) -0.6194(3) 0.0730(14) Uani 1 1 d . . . . .
H28A H 0.743381 -0.571018 -0.651702 0.088 Uiso 1 1 calc R U . . .
H28B H 0.878197 -0.599197 -0.654405 0.088 Uiso 1 1 calc R U . . .
C29 C 0.8386(4) -0.4718(4) -0.5418(3) 0.0660(13) Uani 1 1 d . . . . .
C30 C 0.8279(4) -0.5048(4) -0.4691(3) 0.0596(11) Uani 1 1 d . . . . .
C31 C 0.8733(5) -0.3507(5) -0.5342(4) 0.0815(17) Uani 1 1 d . . . . .
H31 H 0.881020 -0.327248 -0.581403 0.098 Uiso 1 1 calc R U . . .
C32 C 0.8962(5) -0.2651(5) -0.4559(4) 0.0879(18) Uani 1 1 d . . . . .
H32 H 0.920104 -0.183921 -0.451072 0.105 Uiso 1 1 calc R U . . .
C33 C 0.8846(5) -0.2968(5) -0.3847(4) 0.0892(17) Uani 1 1 d . . . . .
H33 H 0.899697 -0.237443 -0.332498 0.107 Uiso 1 1 calc R U . . .
C34 C 0.8502(5) -0.4185(4) -0.3917(4) 0.0738(14) Uani 1 1 d . . . . .
H34 H 0.842377 -0.441041 -0.344131 0.089 Uiso 1 1 calc R U . . .
C35 C 0.7345(4) -0.8260(4) -0.5101(3) 0.0583(11) Uani 1 1 d . . . . .
C36 C 0.6952(4) -0.9366(4) -0.4054(3) 0.0540(10) Uani 1 1 d . . . . .
H36 H 0.649351 -0.871964 -0.370693 0.065 Uiso 1 1 calc R U . . .
C37 C 0.6235(4) -1.0623(4) -0.4234(3) 0.0584(11) Uani 1 1 d . . . . .
H37A H 0.660165 -1.112115 -0.395987 0.070 Uiso 1 1 calc R U . . .
H37B H 0.542251 -1.053572 -0.405905 0.070 Uiso 1 1 calc R U . . .
C38 C 0.6285(4) -1.1162(4) -0.5166(3) 0.0532(10) Uani 1 1 d . . . . .
C39 C 0.8161(4) -0.9272(3) -0.3643(3) 0.0472(9) Uani 1 1 d . . . . .
C40 C 0.8226(4) -0.9273(4) -0.2831(3) 0.0561(11) Uani 1 1 d . . . . .
H40 H 0.752743 -0.932860 -0.255177 0.067 Uiso 1 1 calc R U . . .
C41 C 0.9309(4) -0.9194(4) -0.2426(3) 0.0599(11) Uani 1 1 d . . . . .
H41 H 0.934775 -0.919487 -0.187980 0.072 Uiso 1 1 calc R U . . .
C42 C 1.0308(4) -0.9116(4) -0.2846(3) 0.0608(11) Uani 1 1 d . . . . .
C43 C 1.0302(4) -0.9117(4) -0.3645(3) 0.0626(12) Uani 1 1 d . . . . .
H43 H 1.101001 -0.906769 -0.391531 0.075 Uiso 1 1 calc R U . . .
C44 C 0.9214(4) -0.9192(4) -0.4045(3) 0.0535(10) Uani 1 1 d . . . . .
H44 H 0.918958 -0.918875 -0.459169 0.064 Uiso 1 1 calc R U . . .
C45 C 0.5863(4) -1.2433(4) -0.5670(3) 0.0522(10) Uani 1 1 d . . . . .
C46 C 0.5211(4) -1.3196(4) -0.5316(3) 0.0631(12) Uani 1 1 d . . . . .
H46 H 0.506257 -1.291512 -0.475032 0.076 Uiso 1 1 calc R U . . .
C47 C 0.4778(5) -1.4382(4) -0.5803(3) 0.0705(13) Uani 1 1 d . . . . .
H47 H 0.431153 -1.488225 -0.557087 0.085 Uiso 1 1 calc R U . . .
C48 C 0.5042(4) -1.4803(4) -0.6624(3) 0.0598(11) Uani 1 1 d . . . . .
C49 C 0.5717(5) -1.4096(4) -0.6979(3) 0.0724(14) Uani 1 1 d . . . . .
H49 H 0.590483 -1.440813 -0.753709 0.087 Uiso 1 1 calc R U . . .
C50 C 0.6126(5) -1.2908(4) -0.6507(3) 0.0677(13) Uani 1 1 d . . . . .
H50 H 0.658327 -1.241867 -0.675138 0.081 Uiso 1 1 calc R U . . .
N1 N 0.7501(3) -0.8388(3) -0.0660(2) 0.0454(8) Uani 1 1 d . . . . .
N2 N 0.7015(3) -0.6367(3) -0.0326(2) 0.0472(8) Uani 1 1 d . . . . .
N3 N 0.6834(3) -0.5267(3) 0.0282(2) 0.0428(7) Uani 1 1 d . . . . .
N4 N 0.7652(3) -0.7184(3) -0.4544(2) 0.0593(9) Uani 1 1 d . . . . .
N5 N 0.7018(4) -0.9287(3) -0.4898(2) 0.0659(11) Uani 1 1 d . . . . .
N6 N 0.6692(3) -1.0389(3) -0.5523(2) 0.0569(9) Uani 1 1 d . . . . .
Br1 Br 0.51139(5) 0.06048(4) 0.18048(4) 0.0835(2) Uani 1 1 d . . . . .
Br2 Br 0.44554(6) -1.64283(5) -0.72785(4) 0.0974(2) Uani 1 1 d . . . . .
S1 S 0.76099(10) -0.71559(9) 0.09420(7) 0.0530(3) Uani 1 1 d . . . . .
S2 S 0.73495(12) -0.83545(11) -0.61521(8) 0.0671(3) Uani 1 1 d . . . . .
F1 F 1.1517(2) -0.5866(3) -0.2468(2) 0.0849(9) Uani 1 1 d . . . . .
F2 F 1.1384(3) -0.8993(3) -0.2442(2) 0.0937(10) Uani 1 1 d . . . . .

loop_
_atom_site_aniso_label
_atom_site_aniso_U_11
_atom_site_aniso_U_22
_atom_site_aniso_U_33
_atom_site_aniso_U_23
_atom_site_aniso_U_13
_atom_site_aniso_U_12
C1 0.040(2) 0.0352(18) 0.063(3) 0.0215(18) 0.0051(18) 0.0034(15)
C2 0.049(2) 0.0377(19) 0.066(3) 0.0228(19) -0.001(2) 0.0017(16)
C3 0.048(2) 0.048(2) 0.085(3) 0.034(2) -0.013(2) -0.0041(18)
C4 0.039(2) 0.039(2) 0.084(3) 0.030(2) -0.004(2) -0.0013(15)
C5 0.040(2) 0.0376(19) 0.069(3) 0.0240(19) 0.0057(19) 0.0037(15)
C6 0.051(3) 0.040(2) 0.109(4) 0.037(3) -0.014(2) -0.0023(18)
C7 0.050(3) 0.038(2) 0.133(5) 0.037(3) -0.001(3) 0.0068(18)
C8 0.067(3) 0.039(2) 0.096(4) 0.018(2) 0.009(3) 0.005(2)
C9 0.059(3) 0.042(2) 0.076(3) 0.020(2) 0.008(2) 0.0080(18)
C10 0.041(2) 0.0398(19) 0.061(3) 0.0248(18) 0.0083(18) 0.0052(15)
C11 0.044(2) 0.0342(18) 0.050(2) 0.0146(16) -0.0020(17) 0.0035(15)
C12 0.041(2) 0.0379(19) 0.058(3) 0.0190(17) 0.0022(18) 0.0049(15)
C13 0.034(2) 0.0378(18) 0.056(2) 0.0202(17) 0.0046(17) 0.0031(14)
C14 0.044(2) 0.0277(16) 0.047(2) 0.0116(15) 0.0007(17) 0.0044(14)
C15 0.049(2) 0.0358(18) 0.047(2) 0.0111(16) 0.0009(18) 0.0025(15)
C16 0.045(2) 0.043(2) 0.063(3) 0.0104(19) -0.003(2) 0.0038(16)
C17 0.051(3) 0.053(2) 0.063(3) 0.016(2) 0.016(2) 0.0071(19)
C18 0.075(3) 0.056(3) 0.049(3) 0.021(2) 0.011(2) 0.012(2)
C19 0.054(3) 0.048(2) 0.054(3) 0.0184(19) 0.001(2) 0.0090(18)
C20 0.033(2) 0.0345(18) 0.058(3) 0.0165(17) 0.0015(17) 0.0006(14)
C21 0.047(2) 0.043(2) 0.060(3) 0.0199(18) 0.0016(19) 0.0081(16)
C22 0.059(3) 0.040(2) 0.070(3) 0.024(2) 0.001(2) 0.0149(18)
C23 0.049(2) 0.0338(19) 0.074(3) 0.0138(19) -0.001(2) 0.0092(16)
C24 0.057(3) 0.046(2) 0.060(3) 0.0115(19) -0.005(2) 0.0050(18)
C25 0.049(2) 0.044(2) 0.065(3) 0.023(2) -0.003(2) 0.0073(17)
C26 0.062(3) 0.047(2) 0.075(3) 0.028(2) -0.005(2) 0.0056(19)
C27 0.066(3) 0.055(3) 0.070(3) 0.029(2) -0.003(2) 0.004(2)
C28 0.079(4) 0.065(3) 0.086(4) 0.039(3) 0.010(3) 0.009(2)
C29 0.061(3) 0.055(3) 0.092(4) 0.036(3) 0.009(3) 0.012(2)
C30 0.054(3) 0.047(2) 0.082(3) 0.028(2) 0.001(2) 0.0061(19)
C31 0.083(4) 0.057(3) 0.119(5) 0.046(3) 0.030(3) 0.016(3)
C32 0.089(4) 0.051(3) 0.127(6) 0.033(3) 0.019(4) 0.008(3)
C33 0.107(5) 0.053(3) 0.106(5) 0.026(3) 0.007(4) 0.000(3)
C34 0.090(4) 0.048(3) 0.082(4) 0.022(3) -0.003(3) -0.001(2)
C35 0.065(3) 0.047(2) 0.066(3) 0.024(2) -0.015(2) 0.0029(19)
C36 0.062(3) 0.046(2) 0.053(3) 0.0153(19) -0.006(2) 0.0037(18)
C37 0.059(3) 0.055(2) 0.058(3) 0.017(2) -0.006(2) -0.0039(19)
C38 0.048(2) 0.048(2) 0.065(3) 0.022(2) -0.010(2) -0.0009(17)
C39 0.057(3) 0.0312(18) 0.050(2) 0.0108(16) -0.0053(19) -0.0010(15)
C40 0.064(3) 0.051(2) 0.054(3) 0.019(2) 0.001(2) -0.0001(19)
C41 0.074(3) 0.055(3) 0.049(3) 0.017(2) -0.011(2) -0.002(2)
C42 0.056(3) 0.055(3) 0.065(3) 0.013(2) -0.013(2) 0.003(2)
C43 0.058(3) 0.057(3) 0.068(3) 0.013(2) 0.006(2) 0.006(2)
C44 0.065(3) 0.046(2) 0.048(2) 0.0126(18) 0.002(2) 0.0065(18)
C45 0.048(2) 0.047(2) 0.063(3) 0.021(2) -0.007(2) 0.0013(17)
C46 0.067(3) 0.052(2) 0.068(3) 0.018(2) 0.005(2) -0.002(2)
C47 0.076(3) 0.049(3) 0.087(4) 0.026(2) 0.006(3) -0.004(2)
C48 0.060(3) 0.042(2) 0.071(3) 0.013(2) -0.008(2) -0.0013(18)
C49 0.085(4) 0.061(3) 0.064(3) 0.015(2) -0.001(3) -0.011(2)
C50 0.080(3) 0.061(3) 0.061(3) 0.023(2) 0.000(3) -0.008(2)
N1 0.0489(19) 0.0355(16) 0.057(2) 0.0208(14) 0.0086(15) 0.0096(13)
N2 0.056(2) 0.0343(16) 0.057(2) 0.0215(14) 0.0134(16) 0.0128(13)
N3 0.0435(18) 0.0336(15) 0.055(2) 0.0178(14) 0.0076(15) 0.0083(12)
N4 0.072(3) 0.0443(19) 0.064(2) 0.0231(17) -0.0130(19) -0.0021(16)
N5 0.090(3) 0.045(2) 0.062(2) 0.0221(18) -0.025(2) -0.0128(18)
N6 0.064(2) 0.050(2) 0.057(2) 0.0206(17) -0.0119(18) -0.0018(16)
Br1 0.0947(4) 0.0456(3) 0.0984(4) 0.0029(2) -0.0029(3) 0.0259(2)
Br2 0.1238(6) 0.0481(3) 0.1023(5) 0.0049(3) -0.0046(4) -0.0069(3)
S1 0.0628(7) 0.0390(5) 0.0597(7) 0.0192(5) 0.0013(5) 0.0060(4)
S2 0.0836(9) 0.0542(6) 0.0641(8) 0.0220(5) -0.0096(6) 0.0007(6)
F1 0.0594(18) 0.103(2) 0.094(2) 0.0336(18) 0.0316(16) 0.0098(15)
F2 0.069(2) 0.110(2) 0.095(2) 0.0254(19) -0.0285(17) 0.0068(17)

loop_
_atom_type_symbol
_atom_type_description
_atom_type_scat_dispersion_real
_atom_type_scat_dispersion_imag
_atom_type_scat_source
C C 0.0033 0.0016 'International Tables Vol C Tables 4.2.6.8 and 6.1.1.4'
H H 0.0000 0.0000 'International Tables Vol C Tables 4.2.6.8 and 6.1.1.4'
N N 0.0061 0.0033 'International Tables Vol C Tables 4.2.6.8 and 6.1.1.4'
F F 0.0171 0.0103 'International Tables Vol C Tables 4.2.6.8 and 6.1.1.4'
Br Br -0.2901 2.4595 'International Tables Vol C Tables 4.2.6.8 and 6.1.1.4'
S S 0.1246 0.1234 'International Tables Vol C Tables 4.2.6.8 and 6.1.1.4'

loop_
_geom_angle_atom_site_label_1
_geom_angle_atom_site_label_2
_geom_angle_atom_site_label_3
_geom_angle
_geom_angle_site_symmetry_1
_geom_angle_site_symmetry_3
C2 C1 N1 117.7(3) . .
C2 C1 C5 109.2(3) . .
N1 C1 C5 133.1(4) . .
C1 C2 C3 112.4(4) . .
C1 C2 S1 110.2(3) . .
C3 C2 S1 137.2(4) . .
C2 C3 C4 100.4(4) . .
C2 C3 H3A 111.7 . .
C4 C3 H3A 111.7 . .
C2 C3 H3B 111.7 . .
C4 C3 H3B 111.7 . .
H3A C3 H3B 109.5 . .
C6 C4 C5 119.4(4) . .
C6 C4 C3 129.5(4) . .
C5 C4 C3 111.1(3) . .
C9 C5 C4 121.1(4) . .
C9 C5 C1 132.0(4) . .
C4 C5 C1 106.8(4) . .
C4 C6 C7 119.3(5) . .
C4 C6 H6 120.3 . .
C7 C6 H6 120.3 . .
C8 C7 C6 120.8(4) . .
C8 C7 H7 119.6 . .
C6 C7 H7 119.6 . .
C7 C8 C9 121.3(5) . .
C7 C8 H8 119.3 . .
C9 C8 H8 119.3 . .
C5 C9 C8 118.0(5) . .
C5 C9 H9 121.0 . .
C8 C9 H9 121.0 . .
N1 C10 N2 122.1(4) . .
N1 C10 S1 117.4(3) . .
N2 C10 S1 120.5(3) . .
N2 C11 C14 113.2(3) . .
N2 C11 C12 100.5(3) . .
C14 C11 C12 112.6(3) . .
N2 C11 H11 110.0 . .
C14 C11 H11 110.0 . .
C12 C11 H11 110.0 . .
C13 C12 C11 102.0(3) . .
C13 C12 H12A 111.4 . .
C11 C12 H12A 111.4 . .
C13 C12 H12B 111.4 . .
C11 C12 H12B 111.4 . .
H12A C12 H12B 109.2 . .
N3 C13 C20 121.7(4) . .
N3 C13 C12 113.5(3) . .
C20 C13 C12 124.8(3) . .
C19 C14 C15 118.6(4) . .
C19 C14 C11 119.0(3) . .
C15 C14 C11 122.3(3) . .
C16 C15 C14 120.9(4) . .
C16 C15 H15 119.6 . .
C14 C15 H15 119.6 . .
C17 C16 C15 118.5(4) . .
C17 C16 H16 120.7 . .
C15 C16 H16 120.7 . .
C16 C17 F1 119.2(4) . .
C16 C17 C18 122.7(4) . .
F1 C17 C18 118.2(4) . .
C17 C18 C19 117.8(4) . .
C17 C18 H18 121.1 . .
C19 C18 H18 121.1 . .
C14 C19 C18 121.4(4) . .
C14 C19 H19 119.3 . .
C18 C19 H19 119.3 . .
C25 C20 C21 118.3(3) . .
C25 C20 C13 121.9(3) . .
C21 C20 C13 119.8(4) . .
C22 C21 C20 120.9(4) . .
C22 C21 H21 119.6 . .
C20 C21 H21 119.6 . .
C23 C22 C21 119.1(4) . .
C23 C22 H22 120.4 . .
C21 C22 H22 120.4 . .
C22 C23 C24 121.9(4) . .
C22 C23 Br1 119.6(3) . .
C24 C23 Br1 118.4(3) . .
C25 C24 C23 118.6(4) . .
C25 C24 H24 120.7 . .
C23 C24 H24 120.7 . .
C24 C25 C20 121.1(4) . .
C24 C25 H25 119.4 . .
C20 C25 H25 119.4 . .
C27 C26 N4 118.3(4) . .
C27 C26 C30 110.1(4) . .
N4 C26 C30 131.6(4) . .
C26 C27 C28 112.3(4) . .
C26 C27 S2 110.3(3) . .
C28 C27 S2 137.4(4) . .
C27 C28 C29 100.4(4) . .
C27 C28 H28A 111.7 . .
C29 C28 H28A 111.7 . .
C27 C28 H28B 111.7 . .
C29 C28 H28B 111.7 . .
H28A C28 H28B 109.5 . .
C31 C29 C30 119.1(5) . .
C31 C29 C28 129.6(5) . .
C30 C29 C28 111.3(4) . .
C34 C30 C29 120.8(4) . .
C34 C30 C26 133.4(5) . .
C29 C30 C26 105.8(4) . .
C32 C31 C29 119.4(5) . .
C32 C31 H31 120.3 . .
C29 C31 H31 120.3 . .
C31 C32 C33 121.6(5) . .
C31 C32 H32 119.2 . .
C33 C32 H32 119.2 . .
C32 C33 C34 119.4(6) . .
C32 C33 H33 120.3 . .
C34 C33 H33 120.3 . .
C30 C34 C33 119.6(5) . .
C30 C34 H34 120.2 . .
C33 C34 H34 120.2 . .
N4 C35 N5 123.0(4) . .
N4 C35 S2 117.4(3) . .
N5 C35 S2 119.6(3) . .
N5 C36 C39 113.0(4) . .
N5 C36 C37 100.7(3) . .
C39 C36 C37 113.8(3) . .
N5 C36 H36 109.6 . .
C39 C36 H36 109.6 . .
C37 C36 H36 109.6 . .
C38 C37 C36 102.1(3) . .
C38 C37 H37A 111.3 . .
C36 C37 H37A 111.3 . .
C38 C37 H37B 111.3 . .
C36 C37 H37B 111.3 . .
H37A C37 H37B 109.2 . .
N6 C38 C45 120.3(4) . .
N6 C38 C37 114.2(4) . .
C45 C38 C37 125.5(4) . .
C40 C39 C44 118.3(4) . .
C40 C39 C36 118.9(4) . .
C44 C39 C36 122.8(4) . .
C41 C40 C39 121.3(4) . .
C41 C40 H40 119.4 . .
C39 C40 H40 119.4 . .
C42 C41 C40 118.2(4) . .
C42 C41 H41 120.9 . .
C40 C41 H41 120.9 . .
C41 C42 C43 123.4(4) . .
C41 C42 F2 118.7(5) . .
C43 C42 F2 118.0(5) . .
C42 C43 C44 118.2(4) . .
C42 C43 H43 120.9 . .
C44 C43 H43 120.9 . .
C43 C44 C39 120.8(4) . .
C43 C44 H44 119.6 . .
C39 C44 H44 119.6 . .
C46 C45 C50 118.2(4) . .
C46 C45 C38 120.7(4) . .
C50 C45 C38 121.2(4) . .
C45 C46 C47 120.3(5) . .
C45 C46 H46 119.8 . .
C47 C46 H46 119.8 . .
C48 C47 C46 119.4(4) . .
C48 C47 H47 120.3 . .
C46 C47 H47 120.3 . .
C49 C48 C47 121.6(4) . .
C49 C48 Br2 119.5(4) . .
C47 C48 Br2 118.9(3) . .
C48 C49 C50 119.4(5) . .
C48 C49 H49 120.3 . .
C50 C49 H49 120.3 . .
C49 C50 C45 121.0(4) . .
C49 C50 H50 119.5 . .
C45 C50 H50 119.5 . .
C10 N1 C1 107.5(3) . .
C10 N2 N3 120.2(3) . .
C10 N2 C11 126.0(3) . .
N3 N2 C11 113.1(3) . .
C13 N3 N2 107.2(3) . .
C35 N4 C26 106.7(4) . .
C35 N5 N6 119.5(4) . .
C35 N5 C36 126.6(4) . .
N6 N5 C36 113.9(3) . .
C38 N6 N5 107.0(4) . .
C2 S1 C10 87.27(19) . .
C27 S2 C35 87.4(2) . .

loop_
_geom_bond_atom_site_label_1
_geom_bond_atom_site_label_2
_geom_bond_distance
_geom_bond_site_symmetry_2
C1 C2 1.352(6) .
C1 N1 1.379(5) .
C1 C5 1.463(5) .
C2 C3 1.500(5) .
C2 S1 1.730(4) .
C3 C4 1.514(6) .
C3 H3A 0.9700 .
C3 H3B 0.9700 .
C4 C6 1.380(6) .
C4 C5 1.403(6) .
C5 C9 1.377(6) .
C6 C7 1.393(7) .
C6 H6 0.9300 .
C7 C8 1.352(7) .
C7 H7 0.9300 .
C8 C9 1.401(6) .
C8 H8 0.9300 .
C9 H9 0.9300 .
C10 N1 1.309(5) .
C10 N2 1.363(5) .
C10 S1 1.748(4) .
C11 N2 1.461(5) .
C11 C14 1.511(5) .
C11 C12 1.537(5) .
C11 H11 0.9800 .
C12 C13 1.498(6) .
C12 H12A 0.9700 .
C12 H12B 0.9700 .
C13 N3 1.299(5) .
C13 C20 1.457(5) .
C14 C19 1.377(5) .
C14 C15 1.388(5) .
C15 C16 1.382(6) .
C15 H15 0.9300 .
C16 C17 1.357(6) .
C16 H16 0.9300 .
C17 F1 1.359(5) .
C17 C18 1.379(7) .
C18 C19 1.381(6) .
C18 H18 0.9300 .
C19 H19 0.9300 .
C20 C25 1.392(6) .
C20 C21 1.393(5) .
C21 C22 1.384(5) .
C21 H21 0.9300 .
C22 C23 1.362(6) .
C22 H22 0.9300 .
C23 C24 1.381(6) .
C23 Br1 1.902(4) .
C24 C25 1.380(5) .
C24 H24 0.9300 .
C25 H25 0.9300 .
C26 C27 1.342(7) .
C26 N4 1.388(5) .
C26 C30 1.464(6) .
C27 C28 1.501(6) .
C27 S2 1.724(5) .
C28 C29 1.511(7) .
C28 H28A 0.9700 .
C28 H28B 0.9700 .
C29 C31 1.384(6) .
C29 C30 1.413(7) .
C30 C34 1.370(7) .
C31 C32 1.379(8) .
C31 H31 0.9300 .
C32 C33 1.379(8) .
C32 H32 0.9300 .
C33 C34 1.394(7) .
C33 H33 0.9300 .
C34 H34 0.9300 .
C35 N4 1.309(5) .
C35 N5 1.365(5) .
C35 S2 1.753(5) .
C36 N5 1.468(6) .
C36 C39 1.510(6) .
C36 C37 1.535(6) .
C36 H36 0.9800 .
C37 C38 1.503(6) .
C37 H37A 0.9700 .
C37 H37B 0.9700 .
C38 N6 1.291(5) .
C38 C45 1.471(6) .
C39 C40 1.382(6) .
C39 C44 1.385(6) .
C40 C41 1.381(6) .
C40 H40 0.9300 .
C41 C42 1.349(7) .
C41 H41 0.9300 .
C42 C43 1.358(7) .
C42 F2 1.366(5) .
C43 C44 1.385(6) .
C43 H43 0.9300 .
C44 H44 0.9300 .
C45 C46 1.385(6) .
C45 C50 1.389(6) .
C46 C47 1.391(6) .
C46 H46 0.9300 .
C47 C48 1.361(7) .
C47 H47 0.9300 .
C48 C49 1.353(6) .
C48 Br2 1.899(4) .
C49 C50 1.380(6) .
C49 H49 0.9300 .
C50 H50 0.9300 .
N2 N3 1.384(4) .
N5 N6 1.382(5) .

loop_
_geom_hbond_atom_site_label_D
_geom_hbond_atom_site_label_H
_geom_hbond_atom_site_label_A
_geom_hbond_distance_DH
_geom_hbond_distance_HA
_geom_hbond_distance_DA
_geom_hbond_angle_DHA
_geom_hbond_site_symmetry_A
_geom_hbond_publ_flag
C16 H16 N3 0.93 2.68 3.554(5) 156.3 2_745 yes
